data_4310987
loop_
_publ_author_name
'Kirill A. Kovnir'
'Julia V. Zaikina'
'Lyudmila N. Reshetova'
'Andrei V. Olenev'
'Evgeny V. Dikarev'
'Andrei V. Shevelkov'

_publ_contact_author
;
        Andrei V. Shevelkov
        Inorganic Synthesis Laboratory
        Moscow State University
        Leninskie Gory 1/3
        119992 Moscow
        Russia
;
_publ_section_title
;
 Unusually High Chemical Compressibility of Normally Rigid Type-I
 Clathrate Framework: Synthesis and Structural Study of Sn24P19.3BrxI8-x
 Solid Solution, the Prospective Thermoelectric Material
;
_journal_name_full 'Inorganic Chemistry'
_journal_page_first 3230
_journal_page_last 3236
_journal_paper_doi 10.1021/ic035097f
_journal_volume 43
_journal_year 2004
_chemical_formula_moiety '(Sn24P19.6), (Br8)'
_chemical_formula_sum 'Br8 P19.6 Sn24'
_chemical_formula_weight 4094.85
_chemical_melting_point ?
_chemical_name_systematic 'tin phosphide bromide'
_space_group_IT_number 223
_symmetry_cell_setting cubic
_symmetry_space_group_name_Hall '-P 4n 2 3'
_symmetry_space_group_name_H-M 'P m -3 n'
_atom_sites_solution_hydrogens geom
_atom_sites_solution_primary direct
_atom_sites_solution_secondary difmap
_audit_creation_method SHELXL-97
_cell_angle_alpha 90.00
_cell_angle_beta 90.00
_cell_angle_gamma 90.00
_cell_formula_units_Z 1
_cell_length_a 10.7967(2)
_cell_length_b 10.7967(2)
_cell_length_c 10.7967(2)
_cell_measurement_reflns_used 9256
_cell_measurement_temperature 133(2)
_cell_measurement_theta_max 28.19
_cell_measurement_theta_min 2.67
_cell_volume 1258.56(4)
_computing_cell_refinement 'SMART, SAINT'
_computing_data_collection SMART
_computing_data_reduction SAINT
_computing_molecular_graphics 'SHELXP-93 (Sheldrick, 1993)'
_computing_publication_material 'SHELXCIF-93 (Sheldrick, 1993)'
_computing_structure_refinement 'SHELXL-97 (Sheldrick, 1997)'
_computing_structure_solution 'SHELXS-97 (Sheldrick, 1990)'
_diffrn_ambient_temperature 133(2)
_diffrn_measured_fraction_theta_full 1.000
_diffrn_measured_fraction_theta_max 1.000
_diffrn_measurement_device_type 'Bruker SMART APEX CCD'
_diffrn_measurement_method '0.3 deg wide \w exposures'
_diffrn_radiation_monochromator graphite
_diffrn_radiation_source 'fine-focus sealed tube'
_diffrn_radiation_type MoK\a
_diffrn_radiation_wavelength 0.71073
_diffrn_reflns_av_R_equivalents 0.0185
_diffrn_reflns_av_sigmaI/netI 0.0058
_diffrn_reflns_limit_h_max 14
_diffrn_reflns_limit_h_min -13
_diffrn_reflns_limit_k_max 13
_diffrn_reflns_limit_k_min -14
_diffrn_reflns_limit_l_max 14
_diffrn_reflns_limit_l_min -14
_diffrn_reflns_number 9781
_diffrn_reflns_theta_full 28.19
_diffrn_reflns_theta_max 28.19
_diffrn_reflns_theta_min 2.67
_diffrn_standards_decay_% 0
_diffrn_standards_interval_count na
_diffrn_standards_interval_time na
_diffrn_standards_number 'none (area detector data)'
_exptl_absorpt_coefficient_mu 18.646
_exptl_absorpt_correction_T_max 0.4558
_exptl_absorpt_correction_T_min 0.2847
_exptl_absorpt_correction_type 'multi-scan (SADABS)'
_exptl_crystal_colour black
_exptl_crystal_density_diffrn 5.403
_exptl_crystal_density_meas ?
_exptl_crystal_density_method .
_exptl_crystal_description block
_exptl_crystal_F_000 1774
_exptl_crystal_size_max 0.09
_exptl_crystal_size_mid 0.07
_exptl_crystal_size_min 0.05
_refine_diff_density_max 1.392
_refine_diff_density_min -1.311
_refine_diff_density_rms 0.273
_refine_ls_extinction_coef 0.00138(16)
_refine_ls_extinction_expression Fc^*^=kFc[1+0.001xFc^2^\l^3^/sin(2\q)]^-1/4^
_refine_ls_extinction_method SHELXL
_refine_ls_goodness_of_fit_ref 1.586
_refine_ls_hydrogen_treatment mixed
_refine_ls_matrix_type full
_refine_ls_number_parameters 23
_refine_ls_number_reflns 310
_refine_ls_number_restraints 0
_refine_ls_restrained_S_all 1.586
_refine_ls_R_factor_all 0.0373
_refine_ls_R_factor_gt 0.0373
_refine_ls_shift/su_max 0.000
_refine_ls_shift/su_mean 0.000
_refine_ls_structure_factor_coef Fsqd
_refine_ls_weighting_details 'calc w=1/[\s^2^(Fo^2^)+(0.0000P)^2^+43.1671P] where P=(Fo^2^+2Fc^2^)/3'
_refine_ls_weighting_scheme calc
_refine_ls_wR_factor_gt 0.0862
_refine_ls_wR_factor_ref 0.0862
_reflns_number_gt 310
_reflns_number_total 310
_reflns_threshold_expression >2sigma(I)
_cod_data_source_file ic035097fsi20030917_071526_14.cif
_cod_data_source_block xl14
_cod_depositor_comments
;
The following automatic conversions were performed:
'_publ_contact_autor' tag replaced with
'_publ_contact_author'.

'_atom_site_symetry_multiplicity' tag
replaced with '_atom_site_symmetry_multiplicity'.

Automatic conversion script
Id: cif_correct_tags 1440 2010-10-19 06:21:57Z saulius 

The following automatic conversions were performed:

'_chemical_melting_point' value 'not measured' was changed to '?' -
the value is undefined or not given.

Automatic conversion script
Id: cif_fix_values 1569 2011-02-09 13:29:24Z adriana 
;
_cod_original_formula_sum 'Br8 P19.60 Sn24'
_cod_database_code 4310987

loop_
_symmetry_equiv_pos_as_xyz
'x, y, z'
'-x, -y, z'
'-x, y, -z'
'x, -y, -z'
'z, x, y'
'z, -x, -y'
'-z, -x, y'
'-z, x, -y'
'y, z, x'
'-y, z, -x'
'y, -z, -x'
'-y, -z, x'
'y+1/2, x+1/2, -z+1/2'
'-y+1/2, -x+1/2, -z+1/2'
'y+1/2, -x+1/2, z+1/2'
'-y+1/2, x+1/2, z+1/2'
'x+1/2, z+1/2, -y+1/2'
'-x+1/2, z+1/2, y+1/2'
'-x+1/2, -z+1/2, -y+1/2'
'x+1/2, -z+1/2, y+1/2'
'z+1/2, y+1/2, -x+1/2'
'z+1/2, -y+1/2, x+1/2'
'-z+1/2, y+1/2, x+1/2'
'-z+1/2, -y+1/2, -x+1/2'
'-x, -y, -z'
'x, y, -z'
'x, -y, z'
'-x, y, z'
'-z, -x, -y'
'-z, x, y'
'z, x, -y'
'z, -x, y'
'-y, -z, -x'
'y, -z, x'
'-y, z, x'
'y, z, -x'
'-y-1/2, -x-1/2, z-1/2'
'y-1/2, x-1/2, z-1/2'
'-y-1/2, x-1/2, -z-1/2'
'y-1/2, -x-1/2, -z-1/2'
'-x-1/2, -z-1/2, y-1/2'
'x-1/2, -z-1/2, -y-1/2'
'x-1/2, z-1/2, y-1/2'
'-x-1/2, z-1/2, -y-1/2'
'-z-1/2, -y-1/2, x-1/2'
'-z-1/2, y-1/2, -x-1/2'
'z-1/2, -y-1/2, -x-1/2'
'z-1/2, y-1/2, x-1/2'

loop_
_atom_site_label
_atom_site_type_symbol
_atom_site_fract_x
_atom_site_fract_y
_atom_site_fract_z
_atom_site_U_iso_or_equiv
_atom_site_adp_type
_atom_site_occupancy
_atom_site_symmetry_multiplicity
_atom_site_calc_flag
_atom_site_refinement_flags
_atom_site_disorder_assembly
_atom_site_disorder_group
Br1 Br 0.0000 0.0000 0.0000 0.0116(8) Uani 1 24 d S . .
Br2 Br 0.5000 0.0000 0.2500 0.0166(6) Uani 1 8 d S . .
Sn1 Sn 0.3086(6) 0.1146(7) 0.0000 0.0118(9) Uani 0.59(2) 2 d SP . .
Sn2 Sn 0.3465(9) 0.1518(7) 0.0000 0.0079(14) Uani 0.41(2) 2 d SP . .
P1 P 0.19161(17) 0.19161(17) 0.19161(17) 0.0057(6) Uani 1 3 d S . .
P2 P 0.5000 0.2500 0.0000 0.010(3) Uani 0.59(2) 8 d SP . .

loop_
_atom_site_aniso_label
_atom_site_aniso_U_11
_atom_site_aniso_U_22
_atom_site_aniso_U_33
_atom_site_aniso_U_23
_atom_site_aniso_U_13
_atom_site_aniso_U_12
Br1 0.0116(8) 0.0116(8) 0.0116(8) 0.000 0.000 0.000
Br2 0.0197(8) 0.0197(8) 0.0105(12) 0.000 0.000 0.000
Sn1 0.0096(14) 0.0187(18) 0.0071(7) 0.000 0.000 -0.0021(15)
Sn2 0.012(3) 0.006(2) 0.0064(10) 0.000 0.000 -0.0031(18)
P1 0.0057(6) 0.0057(6) 0.0057(6) -0.0012(7) -0.0012(7) -0.0012(7)
P2 0.009(3) 0.011(5) 0.009(3) 0.000 0.000 0.000

loop_
_atom_type_symbol
_atom_type_description
_atom_type_scat_dispersion_real
_atom_type_scat_dispersion_imag
_atom_type_scat_source
P P 0.1023 0.0942 'International Tables Vol C Tables 4.2.6.8 and 6.1.1.4'
Br Br -0.2901 2.4595 'International Tables Vol C Tables 4.2.6.8 and 6.1.1.4'
Sn Sn -0.6537 1.4246 'International Tables Vol C Tables 4.2.6.8 and 6.1.1.4'

loop_
_geom_angle_atom_site_label_1
_geom_angle_atom_site_label_2
_geom_angle_atom_site_label_3
_geom_angle
_geom_angle_site_symmetry_1
_geom_angle_site_symmetry_3
_geom_angle_publ_flag
Sn2 Sn1 Sn1 134.5(5) . 27 ?
Sn2 Sn1 P2 9.2(4) . . ?
Sn1 Sn1 P2 125.27(7) 27 . ?
Sn2 Sn1 P1 97.1(4) . . ?
Sn1 Sn1 P1 108.92(18) 27 . ?
P2 Sn1 P1 102.4(2) . . ?
Sn2 Sn1 P1 97.1(4) . 26 ?
Sn1 Sn1 P1 108.92(18) 27 26 ?
P2 Sn1 P1 102.4(2) . 26 ?
P1 Sn1 P1 107.67(10) . 26 ?
Sn2 Sn1 Sn2 126.4(5) . 27 ?
Sn1 Sn1 Sn2 8.08(7) 27 27 ?
P2 Sn1 Sn2 117.20(13) . 27 ?
P1 Sn1 Sn2 112.98(15) . 27 ?
P1 Sn1 Sn2 112.98(15) 26 27 ?
Sn1 Sn2 P2 168.1(5) . . ?
Sn1 Sn2 P1 70.7(4) . 26 ?
P2 Sn2 P1 115.9(3) . 26 ?
Sn1 Sn2 P1 70.7(4) . . ?
P2 Sn2 P1 115.9(3) . . ?
P1 Sn2 P1 100.3(3) 26 . ?
Sn1 Sn2 Sn1 37.4(4) . 27 ?
P2 Sn2 Sn1 130.68(13) . 27 ?
P1 Sn2 Sn1 94.1(2) 26 27 ?
P1 Sn2 Sn1 94.1(2) . 27 ?
Sn1 Sn2 Sn2 147.59(9) . 47_666 ?
P2 Sn2 Sn2 36.56(4) . 47_666 ?
P1 Sn2 Sn2 128.4(3) 26 47_666 ?
P1 Sn2 Sn2 79.4(2) . 47_666 ?
Sn1 Sn2 Sn2 137.55(11) 27 47_666 ?
Sn1 Sn2 Sn2 147.59(9) . 45_665 ?
P2 Sn2 Sn2 36.56(4) . 45_665 ?
P1 Sn2 Sn2 79.4(2) 26 45_665 ?
P1 Sn2 Sn2 128.4(3) . 45_665 ?
Sn1 Sn2 Sn2 137.55(11) 27 45_665 ?
Sn2 Sn2 Sn2 63.26(10) 47_666 45_665 ?
Sn1 Sn2 Sn2 45.5(5) . 27 ?
P2 Sn2 Sn2 122.60(8) . 27 ?
P1 Sn2 Sn2 99.18(19) 26 27 ?
P1 Sn2 Sn2 99.18(19) . 27 ?
Sn1 Sn2 Sn2 8.08(7) 27 27 ?
Sn2 Sn2 Sn2 132.13(9) 47_666 27 ?
Sn2 Sn2 Sn2 132.13(9) 45_665 27 ?
P1 P1 Sn1 111.6(2) 14 . ?
P1 P1 Sn1 111.6(2) 14 9 ?
Sn1 P1 Sn1 107.2(2) . 9 ?
P1 P1 Sn1 111.6(2) 14 5 ?
Sn1 P1 Sn1 107.2(2) . 5 ?
Sn1 P1 Sn1 107.2(2) 9 5 ?
P1 P1 Sn2 100.2(2) 14 . ?
Sn1 P1 Sn2 12.17(5) . . ?
Sn1 P1 Sn2 116.81(18) 9 . ?
Sn1 P1 Sn2 109.3(2) 5 . ?
P1 P1 Sn2 100.2(2) 14 5 ?
Sn1 P1 Sn2 116.81(18) . 5 ?
Sn1 P1 Sn2 109.3(2) 9 5 ?
Sn1 P1 Sn2 12.17(5) 5 5 ?
Sn2 P1 Sn2 116.93(14) . 5 ?
P1 P1 Sn2 100.2(2) 14 9 ?
Sn1 P1 Sn2 109.3(2) . 9 ?
Sn1 P1 Sn2 12.17(5) 9 9 ?
Sn1 P1 Sn2 116.81(18) 5 9 ?
Sn2 P1 Sn2 116.93(14) . 9 ?
Sn2 P1 Sn2 116.93(14) 5 9 ?
Sn2 P2 Sn2 106.88(8) . 47_666 ?
Sn2 P2 Sn2 106.88(8) . 45_665 ?
Sn2 P2 Sn2 114.80(16) 47_666 45_665 ?
Sn2 P2 Sn2 114.80(16) . 3_655 ?
Sn2 P2 Sn2 106.88(8) 47_666 3_655 ?
Sn2 P2 Sn2 106.88(8) 45_665 3_655 ?
Sn2 P2 Sn1 108.13(5) . 47_666 ?
Sn2 P2 Sn1 2.67(11) 47_666 47_666 ?
Sn2 P2 Sn1 112.12(11) 45_665 47_666 ?
Sn2 P2 Sn1 108.13(5) 3_655 47_666 ?
Sn2 P2 Sn1 2.67(10) . . ?
Sn2 P2 Sn1 108.13(5) 47_666 . ?
Sn2 P2 Sn1 108.13(5) 45_665 . ?
Sn2 P2 Sn1 112.12(11) 3_655 . ?
Sn1 P2 Sn1 109.48(7) 47_666 . ?
Sn2 P2 Sn1 108.13(5) . 45_665 ?
Sn2 P2 Sn1 112.12(11) 47_666 45_665 ?
Sn2 P2 Sn1 2.67(10) 45_665 45_665 ?
Sn2 P2 Sn1 108.13(5) 3_655 45_665 ?
Sn1 P2 Sn1 109.45(15) 47_666 45_665 ?
Sn1 P2 Sn1 109.48(7) . 45_665 ?
Sn2 P2 Sn1 112.12(11) . 3_655 ?
Sn2 P2 Sn1 108.13(5) 47_666 3_655 ?
Sn2 P2 Sn1 108.13(5) 45_665 3_655 ?
Sn2 P2 Sn1 2.67(10) 3_655 3_655 ?
Sn1 P2 Sn1 109.48(7) 47_666 3_655 ?
Sn1 P2 Sn1 109.45(15) . 3_655 ?
Sn1 P2 Sn1 109.48(7) 45_665 3_655 ?

loop_
_geom_bond_atom_site_label_1
_geom_bond_atom_site_label_2
_geom_bond_distance
_geom_bond_site_symmetry_2
_geom_bond_publ_flag
Sn1 Sn2 0.572(3) . n
Sn1 Sn1 2.476(15) 27 n
Sn1 P2 2.531(9) . y
Sn1 P1 2.5626(18) . y
Sn1 P1 2.5626(18) 26 y
Sn1 Sn2 2.905(15) 27 n
Sn2 P2 1.968(12) . n
Sn2 P1 2.694(5) 26 y
Sn2 P1 2.694(5) . y
Sn2 Sn1 2.905(15) 27 y
Sn2 Sn2 3.16(2) 47_666 y
Sn2 Sn2 3.16(2) 45_665 y
Sn2 Sn2 3.278(16) 27 y
P1 P1 2.184(6) 14 y
P1 Sn1 2.5626(18) 9 y
P1 Sn1 2.5626(18) 5 y
P1 Sn2 2.694(5) 5 y
P1 Sn2 2.694(5) 9 y
P2 Sn2 1.968(12) 47_666 n
P2 Sn2 1.968(12) 45_665 n
P2 Sn2 1.968(12) 3_655 ?
P2 Sn1 2.531(9) 47_666 y
P2 Sn1 2.531(9) 45_665 y
P2 Sn1 2.531(9) 3_655 y
